data_7202275
loop_
_publ_author_name
'Bhogala, Balakrishna R.'
'Chandran, Sreekanth K.'
'Reddy, L. Sreenivas'
'Thakuria, Ranjit'
'Nangia, Ashwini'

_publ_section_title
;
 Molecular networks. Design and serendipity
;
_journal_issue 12
_journal_name_full CrystEngComm
_journal_page_first 1735
_journal_paper_doi 10.1039/b808923j
_journal_volume 10
_journal_year 2008
_chemical_formula_moiety 'C11 H10 N4 O, (H2 O)'
_chemical_formula_sum 'C11 H12 N4 O2'
_chemical_formula_weight 232.25
_chemical_name_systematic
;
?
;
_space_group_IT_number 19
_symmetry_cell_setting orthorhombic
_symmetry_space_group_name_Hall 'P 2ac 2ab'
_symmetry_space_group_name_H-M 'P 21 21 21'
_atom_sites_solution_hydrogens geom
_atom_sites_solution_primary direct
_atom_sites_solution_secondary difmap
_audit_creation_method SHELXL-97
_cell_angle_alpha 90.00
_cell_angle_beta 90.00
_cell_angle_gamma 90.00
_cell_formula_units_Z 4
_cell_length_a 7.0172(14)
_cell_length_b 10.343(2)
_cell_length_c 15.516(3)
_cell_measurement_reflns_used 886
_cell_measurement_temperature 100(2)
_cell_measurement_theta_max 21.00
_cell_measurement_theta_min 2.37
_cell_volume 1126.1(4)
_computing_cell_refinement 'Bruker SMART'
_computing_data_collection 'Bruker SMART'
_computing_data_reduction 'Bruker SAINT'
_computing_molecular_graphics 'Bruker SHELXTL'
_computing_publication_material 'Bruker SHELXTL'
_computing_structure_refinement 'SHELXL-97 (Sheldrick, 1997)'
_computing_structure_solution 'SHELXS-97 (Sheldrick, 1990)'
_diffrn_ambient_temperature 100(2)
_diffrn_measured_fraction_theta_full 0.991
_diffrn_measured_fraction_theta_max 0.991
_diffrn_measurement_device_type 'CCD area detector'
_diffrn_measurement_method 'phi and omega scans'
_diffrn_radiation_monochromator graphite
_diffrn_radiation_source 'fine-focus sealed tube'
_diffrn_radiation_type MoK\a
_diffrn_radiation_wavelength 0.71073
_diffrn_reflns_av_R_equivalents 0.0630
_diffrn_reflns_av_sigmaI/netI 0.0532
_diffrn_reflns_limit_h_max 8
_diffrn_reflns_limit_h_min -8
_diffrn_reflns_limit_k_max 11
_diffrn_reflns_limit_k_min -12
_diffrn_reflns_limit_l_max 19
_diffrn_reflns_limit_l_min -17
_diffrn_reflns_number 6456
_diffrn_reflns_theta_full 26.17
_diffrn_reflns_theta_max 26.17
_diffrn_reflns_theta_min 2.37
_exptl_absorpt_coefficient_mu 0.099
_exptl_absorpt_correction_T_max 0.990
_exptl_absorpt_correction_T_min 0.984
_exptl_absorpt_correction_type multi-scan
_exptl_absorpt_process_details 'Bruker AXS SADABS program'
_exptl_crystal_colour colourless
_exptl_crystal_density_diffrn 1.370
_exptl_crystal_density_method 'not measured'
_exptl_crystal_description needle
_exptl_crystal_F_000 488
_exptl_crystal_size_max 0.22
_exptl_crystal_size_mid 0.14
_exptl_crystal_size_min 0.10
_refine_diff_density_max 0.266
_refine_diff_density_min -0.246
_refine_diff_density_rms 0.059
_refine_ls_extinction_method none
_refine_ls_goodness_of_fit_ref 1.329
_refine_ls_hydrogen_treatment mixed
_refine_ls_matrix_type full
_refine_ls_number_parameters 170
_refine_ls_number_reflns 1317
_refine_ls_number_restraints 0
_refine_ls_restrained_S_all 1.329
_refine_ls_R_factor_all 0.0715
_refine_ls_R_factor_gt 0.0639
_refine_ls_shift/su_max 0.000
_refine_ls_shift/su_mean 0.000
_refine_ls_structure_factor_coef Fsqd
_refine_ls_weighting_details 'calc w=1/[\s^2^(Fo^2^)+(0.0443P)^2^+0.1916P] where P=(Fo^2^+2Fc^2^)/3'
_refine_ls_weighting_scheme calc
_refine_ls_wR_factor_gt 0.1207
_refine_ls_wR_factor_ref 0.1227
_reflns_number_gt 1198
_reflns_number_total 1317
_reflns_threshold_expression >2sigma(I)
_cod_data_source_file b808923j.txt
_cod_data_source_block 3,4PyrUhydrate
_cod_depositor_comments
;
The following automatic conversions were performed:
'_symmetry_cell_setting' value 'Orthorhombic' changed to 'orthorhombic'
according to '/home/saulius/struct/CIF-dictionaries/cif_core.dic'
dictionary named 'cif_core.dic' version 2.4.1 from 2010-06-29.

Automatic conversion script
Id: cif_fix_enum 1527 2010-12-29 10:47:43Z saulius 
;
_cod_original_sg_symbol_Hall 'P 2ac 2ab '
_cod_original_sg_symbol_H-M P2(1)2(1)2(1)
_cod_database_code 7202275

loop_
_symmetry_equiv_pos_as_xyz
'x, y, z'
'-x+1/2, -y, z+1/2'
'-x, y+1/2, -z+1/2'
'x+1/2, -y+1/2, -z'

loop_
_atom_site_label
_atom_site_type_symbol
_atom_site_fract_x
_atom_site_fract_y
_atom_site_fract_z
_atom_site_U_iso_or_equiv
_atom_site_adp_type
_atom_site_occupancy
_atom_site_symmetry_multiplicity
_atom_site_calc_flag
_atom_site_refinement_flags
_atom_site_disorder_assembly
_atom_site_disorder_group
C1 C 0.4047(6) 0.7356(4) 0.3654(2) 0.0196(9) Uani 1 1 d . . .
H1 H 0.3569 0.7932 0.4061 0.024 Uiso 1 1 calc R . .
C2 C 0.5841(6) 0.6858(4) 0.3793(2) 0.0189(9) Uani 1 1 d . . .
H2 H 0.6548 0.7095 0.4275 0.023 Uiso 1 1 calc R . .
C3 C 0.6563(5) 0.5991(4) 0.3192(2) 0.0177(9) Uani 1 1 d . . .
C4 C 0.5425(6) 0.5681(4) 0.2480(3) 0.0187(9) Uani 1 1 d . . .
H4 H 0.5857 0.5105 0.2063 0.022 Uiso 1 1 calc R . .
C5 C 0.3667(6) 0.6240(4) 0.2411(2) 0.0187(9) Uani 1 1 d . . .
H5 H 0.2923 0.6027 0.1936 0.022 Uiso 1 1 calc R . .
C6 C 0.9527(5) 0.5389(4) 0.3949(2) 0.0190(9) Uani 1 1 d . . .
C7 C 1.2574(5) 0.4379(4) 0.4350(2) 0.0143(8) Uani 1 1 d . . .
C8 C 1.2831(6) 0.4990(4) 0.5140(2) 0.0197(9) Uani 1 1 d . . .
H8 H 1.1869 0.5530 0.5341 0.024 Uiso 1 1 calc R . .
C9 C 1.5739(6) 0.4062(4) 0.5334(3) 0.0260(10) Uani 1 1 d . . .
H9 H 1.6834 0.3959 0.5664 0.031 Uiso 1 1 calc R . .
C10 C 1.5607(6) 0.3392(4) 0.4565(3) 0.0244(10) Uani 1 1 d . . .
H10 H 1.6579 0.2841 0.4389 0.029 Uiso 1 1 calc R . .
C11 C 1.4013(6) 0.3560(4) 0.4068(2) 0.0190(9) Uani 1 1 d . . .
H11 H 1.3895 0.3129 0.3545 0.023 Uiso 1 1 calc R . .
H1A H 0.925(10) 0.309(7) 0.206(4) 0.09(2) Uiso 1 1 d . . .
H1B H 1.039(6) 0.401(4) 0.163(3) 0.018(11) Uiso 1 1 d . . .
H2N H 0.867(5) 0.492(3) 0.280(2) 0.004(9) Uiso 1 1 d . . .
H3N H 1.102(5) 0.415(4) 0.331(2) 0.009(10) Uiso 1 1 d . . .
N1 N 0.2950(5) 0.7075(3) 0.2983(2) 0.0180(8) Uani 1 1 d . . .
N2 N 0.8300(5) 0.5378(3) 0.3253(2) 0.0185(8) Uani 1 1 d . . .
N3 N 1.0977(5) 0.4531(3) 0.3828(2) 0.0171(7) Uani 1 1 d . . .
N4 N 1.4386(5) 0.4844(3) 0.5624(2) 0.0217(8) Uani 1 1 d . . .
O1 O 1.0227(4) 0.3629(3) 0.2132(2) 0.0221(7) Uani 1 1 d . . .
O2 O 0.9318(4) 0.6051(3) 0.45827(17) 0.0271(7) Uani 1 1 d . . .

loop_
_atom_site_aniso_label
_atom_site_aniso_U_11
_atom_site_aniso_U_22
_atom_site_aniso_U_33
_atom_site_aniso_U_23
_atom_site_aniso_U_13
_atom_site_aniso_U_12
C1 0.023(2) 0.015(2) 0.021(2) -0.0050(16) 0.0000(19) -0.0028(18)
C2 0.017(2) 0.019(2) 0.020(2) -0.0010(17) -0.0026(18) -0.0040(18)
C3 0.016(2) 0.017(2) 0.020(2) 0.0042(17) 0.0016(16) -0.0043(16)
C4 0.020(2) 0.017(2) 0.0197(19) -0.0014(17) 0.0011(18) -0.0007(17)
C5 0.019(2) 0.020(2) 0.017(2) 0.0019(17) -0.0018(16) -0.0073(17)
C6 0.015(2) 0.024(2) 0.018(2) -0.0032(18) 0.0038(18) -0.0046(18)
C7 0.014(2) 0.013(2) 0.0162(19) 0.0043(16) 0.0050(16) -0.0033(16)
C8 0.020(2) 0.019(2) 0.020(2) 0.0021(17) 0.0015(18) -0.0003(18)
C9 0.019(2) 0.034(3) 0.024(2) 0.0085(19) -0.0066(19) -0.004(2)
C10 0.020(2) 0.025(2) 0.028(2) 0.0037(19) -0.001(2) 0.0069(19)
C11 0.022(2) 0.017(2) 0.0184(19) -0.0010(17) 0.0008(18) -0.0026(18)
N1 0.0188(17) 0.0175(18) 0.0176(18) -0.0001(14) 0.0015(16) 0.0005(15)
N2 0.0177(18) 0.0242(19) 0.0136(17) -0.0058(16) -0.0003(14) 0.0012(15)
N3 0.0168(18) 0.0222(18) 0.0124(16) -0.0057(15) -0.0014(15) 0.0001(14)
N4 0.0188(17) 0.028(2) 0.0187(17) 0.0036(15) -0.0028(15) 0.0044(16)
O1 0.0196(17) 0.0299(18) 0.0168(15) -0.0036(14) 0.0009(12) -0.0027(14)
O2 0.0208(16) 0.0394(19) 0.0212(15) -0.0146(14) -0.0042(13) 0.0076(14)

loop_
_atom_type_symbol
_atom_type_description
_atom_type_scat_dispersion_real
_atom_type_scat_dispersion_imag
_atom_type_scat_source
C C 0.0033 0.0000 'International Tables Vol C Tables 4.2.6.8 and 6.1.1.4'
H H 0.0000 0.0000 'International Tables Vol C Tables 4.2.6.8 and 6.1.1.4'
N N 0.0061 0.0000 'International Tables Vol C Tables 4.2.6.8 and 6.1.1.4'
O O 0.0106 0.0000 'International Tables Vol C Tables 4.2.6.8 and 6.1.1.4'

loop_
_geom_angle_atom_site_label_1
_geom_angle_atom_site_label_2
_geom_angle_atom_site_label_3
_geom_angle
_geom_angle_site_symmetry_1
_geom_angle_site_symmetry_3
_geom_angle_publ_flag
N1 C1 C2 124.9(4) . . ?
N1 C1 H1 117.6 . . ?
C2 C1 H1 117.6 . . ?
C1 C2 C3 118.0(4) . . ?
C1 C2 H2 121.0 . . ?
C3 C2 H2 121.0 . . ?
N2 C3 C2 125.0(4) . . ?
N2 C3 C4 117.0(4) . . ?
C2 C3 C4 118.0(4) . . ?
C5 C4 C3 118.6(4) . . ?
C5 C4 H4 120.7 . . ?
C3 C4 H4 120.7 . . ?
N1 C5 C4 124.1(4) . . ?
N1 C5 H5 117.9 . . ?
C4 C5 H5 117.9 . . ?
O2 C6 N3 124.9(4) . . ?
O2 C6 N2 124.5(4) . . ?
N3 C6 N2 110.6(3) . . ?
C11 C7 C8 117.4(4) . . ?
C11 C7 N3 118.0(3) . . ?
C8 C7 N3 124.5(4) . . ?
N4 C8 C7 123.5(4) . . ?
N4 C8 H8 118.3 . . ?
C7 C8 H8 118.3 . . ?
N4 C9 C10 123.4(4) . . ?
N4 C9 H9 118.3 . . ?
C10 C9 H9 118.3 . . ?
C11 C10 C9 118.5(4) . . ?
C11 C10 H10 120.8 . . ?
C9 C10 H10 120.8 . . ?
C10 C11 C7 119.6(4) . . ?
C10 C11 H11 120.2 . . ?
C7 C11 H11 120.2 . . ?
C1 N1 C5 116.4(3) . . ?
C3 N2 C6 127.0(3) . . ?
C3 N2 H2N 117(2) . . ?
C6 N2 H2N 116(2) . . ?
C6 N3 C7 126.4(3) . . ?
C6 N3 H3N 116(2) . . ?
C7 N3 H3N 116(3) . . ?
C9 N4 C8 117.6(3) . . ?
H1A O1 H1B 106(5) . . ?

loop_
_geom_bond_atom_site_label_1
_geom_bond_atom_site_label_2
_geom_bond_distance
_geom_bond_site_symmetry_2
_geom_bond_publ_flag
C1 N1 1.327(5) . ?
C1 C2 1.377(6) . ?
C1 H1 0.9300 . ?
C2 C3 1.390(6) . ?
C2 H2 0.9300 . ?
C3 N2 1.377(5) . ?
C3 C4 1.401(5) . ?
C4 C5 1.367(6) . ?
C4 H4 0.9300 . ?
C5 N1 1.337(5) . ?
C5 H5 0.9300 . ?
C6 O2 1.206(4) . ?
C6 N3 1.364(5) . ?
C6 N2 1.381(5) . ?
C7 C11 1.389(5) . ?
C7 C8 1.390(5) . ?
C7 N3 1.392(5) . ?
C8 N4 1.333(5) . ?
C8 H8 0.9300 . ?
C9 N4 1.326(5) . ?
C9 C10 1.383(6) . ?
C9 H9 0.9300 . ?
C10 C11 1.369(5) . ?
C10 H10 0.9300 . ?
C11 H11 0.9300 . ?
N2 H2N 0.89(3) . ?
N3 H3N 0.89(4) . ?
O1 H1A 0.89(7) . ?
O1 H1B 0.87(4) . ?

loop_
_cod_related_entry_id
_cod_related_entry_database
_cod_related_entry_code
1 ChemSpider 25934159
